data_7014858
loop_
_publ_author_name
'Long, Ying-Yun'
'Ye, Wei-Ping'
'Tao, Ping'
'Li, Yue-Sheng'

_publ_section_title
;
 Novel heteroligated titanium complexes with fluorinated
 salicylaldiminato and \b-enaminoketonato ligands: synthesis,
 characterization and catalytic behavior in vinyl addition
 polymerization of norbornene.
;
_journal_issue 7
_journal_name_full 'Dalton transactions (Cambridge, England : 2003)'
_journal_page_first 1610
_journal_page_last 1618
_journal_paper_doi 10.1039/c0dt01225d
_journal_volume 40
_journal_year 2011
_chemical_formula_sum 'C38 H28 Cl4 F8 N2 O2 Ti'
_chemical_formula_weight 886.32
_chemical_name_systematic
;
?
;
_space_group_IT_number 14
_symmetry_cell_setting monoclinic
_symmetry_space_group_name_Hall '-P 2yn'
_symmetry_space_group_name_H-M 'P 1 21/n 1'
_atom_sites_solution_hydrogens geom
_atom_sites_solution_primary direct
_atom_sites_solution_secondary difmap
_audit_creation_method SHELXL-97
_cell_angle_alpha 90.00
_cell_angle_beta 97.2350(10)
_cell_angle_gamma 90.00
_cell_formula_units_Z 4
_cell_length_a 14.6015(7)
_cell_length_b 15.5255(7)
_cell_length_c 17.1760(8)
_cell_measurement_reflns_used 9914
_cell_measurement_temperature 185(2)
_cell_measurement_theta_max 26.17
_cell_measurement_theta_min 2.17
_cell_volume 3862.7(3)
_computing_cell_refinement 'Bruker SAINT'
_computing_data_collection 'Bruker APEX2'
_computing_data_reduction 'Bruker SAINT'
_computing_molecular_graphics 'Bruker SHELXTL'
_computing_publication_material 'Bruker SHELXTL'
_computing_structure_refinement 'SHELXL-97 (Sheldrick, 1997)'
_computing_structure_solution 'SHELXS-97 (Sheldrick, 1990)'
_diffrn_ambient_temperature 185(2)
_diffrn_measured_fraction_theta_full 0.993
_diffrn_measured_fraction_theta_max 0.993
_diffrn_measurement_device_type 'Bruker APEXII CCD'
_diffrn_measurement_method '\f and \w scans'
_diffrn_radiation_monochromator graphite
_diffrn_radiation_source 'fine-focus sealed tube'
_diffrn_radiation_type MoK\a
_diffrn_radiation_wavelength 0.71073
_diffrn_reflns_av_R_equivalents 0.0276
_diffrn_reflns_av_sigmaI/netI 0.0353
_diffrn_reflns_limit_h_max 12
_diffrn_reflns_limit_h_min -18
_diffrn_reflns_limit_k_max 19
_diffrn_reflns_limit_k_min -19
_diffrn_reflns_limit_l_max 19
_diffrn_reflns_limit_l_min -21
_diffrn_reflns_number 21431
_diffrn_reflns_theta_full 26.24
_diffrn_reflns_theta_max 26.24
_diffrn_reflns_theta_min 1.77
_diffrn_standards_number 0
_exptl_absorpt_coefficient_mu 0.574
_exptl_absorpt_correction_T_max 0.9502
_exptl_absorpt_correction_T_min 0.8793
_exptl_absorpt_correction_type multi-scan
_exptl_absorpt_process_details (SADABS)
_exptl_crystal_density_diffrn 1.524
_exptl_crystal_density_method 'not measured'
_exptl_crystal_F_000 1792
_exptl_crystal_size_max 0.23
_exptl_crystal_size_mid 0.11
_exptl_crystal_size_min 0.09
_refine_diff_density_max 1.099
_refine_diff_density_min -0.914
_refine_diff_density_rms 0.077
_refine_ls_extinction_method none
_refine_ls_goodness_of_fit_ref 1.051
_refine_ls_hydrogen_treatment constr
_refine_ls_matrix_type full
_refine_ls_number_parameters 499
_refine_ls_number_reflns 7736
_refine_ls_number_restraints 0
_refine_ls_restrained_S_all 1.051
_refine_ls_R_factor_all 0.0660
_refine_ls_R_factor_gt 0.0513
_refine_ls_shift/su_max 0.001
_refine_ls_shift/su_mean 0.000
_refine_ls_structure_factor_coef Fsqd
_refine_ls_weighting_details 'calc w=1/[\s^2^(Fo^2^)+(0.0874P)^2^+3.8371P] where P=(Fo^2^+2Fc^2^)/3'
_refine_ls_weighting_scheme calc
_refine_ls_wR_factor_gt 0.1496
_refine_ls_wR_factor_ref 0.1624
_reflns_number_gt 6074
_reflns_number_total 7736
_reflns_threshold_expression >2sigma(I)
_cod_data_source_file C0DT01225D.TXT
_cod_data_source_block 3d
_cod_depositor_comments
;
The following automatic conversions were performed:
'_symmetry_cell_setting' value 'Monoclinic' changed to 'monoclinic'
according to '/home/saulius/struct/CIF-dictionaries/cif_core.dic'
dictionary named 'cif_core.dic' version 2.4.1 from 2010-06-29.

Automatic conversion script
Id: cif_fix_enum 1555 2011-01-17 13:19:09Z saulius 
;
_cod_original_sg_symbol_H-M P2(1)/n
_cod_database_code 7014858

loop_
_symmetry_equiv_pos_as_xyz
'x, y, z'
'-x+1/2, y+1/2, -z+1/2'
'-x, -y, -z'
'x-1/2, -y-1/2, z-1/2'

loop_
_atom_site_label
_atom_site_type_symbol
_atom_site_fract_x
_atom_site_fract_y
_atom_site_fract_z
_atom_site_U_iso_or_equiv
_atom_site_adp_type
_atom_site_occupancy
_atom_site_symmetry_multiplicity
_atom_site_calc_flag
_atom_site_refinement_flags
_atom_site_disorder_assembly
_atom_site_disorder_group
Ti1 Ti 0.18919(3) 0.80351(3) 0.23841(3) 0.02477(15) Uani 1 1 d . . .
C1 C 0.22851(19) 0.69747(18) 0.09900(16) 0.0264(6) Uani 1 1 d . . .
C2 C 0.2553(2) 0.70883(19) 0.02413(17) 0.0295(6) Uani 1 1 d . . .
C3 C 0.2598(2) 0.6339(2) -0.01976(18) 0.0359(7) Uani 1 1 d . . .
H3 H 0.2759 0.6387 -0.0715 0.043 Uiso 1 1 calc R . .
C4 C 0.2419(2) 0.5521(2) 0.00852(19) 0.0397(8) Uani 1 1 d . . .
H4 H 0.2432 0.5032 -0.0246 0.048 Uiso 1 1 calc R . .
C5 C 0.2225(2) 0.5424(2) 0.08395(18) 0.0357(7) Uani 1 1 d . . .
H5 H 0.2138 0.4866 0.1044 0.043 Uiso 1 1 calc R . .
C6 C 0.2157(2) 0.61561(18) 0.13069(17) 0.0283(6) Uani 1 1 d . . .
C7 C 0.2794(2) 0.7973(2) -0.00629(17) 0.0341(7) Uani 1 1 d . . .
C8 C 0.3586(2) 0.8375(2) 0.0506(2) 0.0423(8) Uani 1 1 d . . .
H8A H 0.3382 0.8452 0.1023 0.063 Uiso 1 1 calc R . .
H8B H 0.3754 0.8935 0.0302 0.063 Uiso 1 1 calc R . .
H8C H 0.4124 0.7992 0.0551 0.063 Uiso 1 1 calc R . .
C9 C 0.1955(3) 0.8566(2) -0.0146(2) 0.0423(8) Uani 1 1 d . . .
H9A H 0.1442 0.8286 -0.0473 0.063 Uiso 1 1 calc R . .
H9B H 0.2108 0.9108 -0.0392 0.063 Uiso 1 1 calc R . .
H9C H 0.1775 0.8685 0.0375 0.063 Uiso 1 1 calc R . .
C10 C 0.3141(3) 0.7909(2) -0.08675(19) 0.0460(9) Uani 1 1 d . . .
H10A H 0.3695 0.7546 -0.0825 0.069 Uiso 1 1 calc R . .
H10B H 0.3292 0.8485 -0.1045 0.069 Uiso 1 1 calc R . .
H10C H 0.2659 0.7653 -0.1246 0.069 Uiso 1 1 calc R . .
C11 C 0.20414(19) 0.60374(19) 0.21188(17) 0.0283(6) Uani 1 1 d . . .
H11 H 0.1988 0.5461 0.2294 0.034 Uiso 1 1 calc R . .
C12 C 0.2042(2) 0.63515(18) 0.34349(17) 0.0287(6) Uani 1 1 d . . .
C13 C 0.1255(2) 0.6259(2) 0.38012(19) 0.0337(7) Uani 1 1 d . . .
C14 C 0.1302(2) 0.6003(2) 0.45710(19) 0.0370(7) Uani 1 1 d . . .
C15 C 0.2142(2) 0.5831(2) 0.49942(18) 0.0371(7) Uani 1 1 d . . .
C16 C 0.2936(2) 0.5924(2) 0.46466(18) 0.0336(7) Uani 1 1 d . . .
C17 C 0.2882(2) 0.61933(18) 0.38785(17) 0.0283(6) Uani 1 1 d . . .
C18 C 0.0105(2) 0.7319(2) 0.14349(18) 0.0316(6) Uani 1 1 d . . .
C19 C -0.0123(2) 0.6462(2) 0.1512(2) 0.0379(7) Uani 1 1 d . . .
H19 H -0.0107 0.6213 0.2019 0.046 Uiso 1 1 calc R . .
C20 C -0.0377(2) 0.5965(2) 0.0845(2) 0.0490(9) Uani 1 1 d . . .
H20 H -0.0534 0.5376 0.0897 0.059 Uiso 1 1 calc R . .
C21 C -0.0399(3) 0.6329(3) 0.0110(2) 0.0534(10) Uani 1 1 d . . .
H21 H -0.0571 0.5989 -0.0345 0.064 Uiso 1 1 calc R . .
C22 C -0.0172(3) 0.7182(3) 0.0035(2) 0.0513(10) Uani 1 1 d . . .
H22 H -0.0190 0.7431 -0.0472 0.062 Uiso 1 1 calc R . .
C23 C 0.0084(2) 0.7683(2) 0.06979(19) 0.0397(8) Uani 1 1 d . . .
H23 H 0.0245 0.8271 0.0645 0.048 Uiso 1 1 calc R . .
C24 C -0.0178(2) 0.81831(19) 0.25444(18) 0.0306(6) Uani 1 1 d . . .
C25 C -0.1209(2) 0.8181(3) 0.22347(19) 0.0442(9) Uani 1 1 d . . .
C26 C 0.0031(2) 0.8532(2) 0.32983(18) 0.0315(6) Uani 1 1 d . . .
H26 H -0.0418 0.8875 0.3507 0.038 Uiso 1 1 calc R . .
C27 C 0.0874(2) 0.83929(18) 0.37478(17) 0.0274(6) Uani 1 1 d . . .
C28 C 0.1031(2) 0.85153(18) 0.46073(17) 0.0276(6) Uani 1 1 d . . .
C29 C 0.0344(2) 0.8760(2) 0.50353(18) 0.0333(7) Uani 1 1 d . . .
H29 H -0.0255 0.8877 0.4772 0.040 Uiso 1 1 calc R . .
C30 C 0.0506(2) 0.8842(2) 0.58575(18) 0.0358(7) Uani 1 1 d . . .
C31 C -0.0201(3) 0.9073(3) 0.6309(2) 0.0496(9) Uani 1 1 d . . .
H31 H -0.0807 0.9184 0.6056 0.060 Uiso 1 1 calc R . .
C32 C -0.0020(3) 0.9138(3) 0.7103(2) 0.0625(12) Uani 1 1 d . . .
H32 H -0.0504 0.9278 0.7402 0.075 Uiso 1 1 calc R . .
C33 C 0.0866(3) 0.9001(3) 0.7483(2) 0.0662(13) Uani 1 1 d . . .
H33 H 0.0982 0.9060 0.8037 0.079 Uiso 1 1 calc R . .
C34 C 0.1563(3) 0.8786(3) 0.7074(2) 0.0577(11) Uani 1 1 d . . .
H34 H 0.2167 0.8702 0.7342 0.069 Uiso 1 1 calc R . .
C35 C 0.1400(3) 0.8685(2) 0.62423(18) 0.0387(7) Uani 1 1 d . . .
C36 C 0.2107(2) 0.8435(2) 0.57923(19) 0.0407(8) Uani 1 1 d . . .
H36 H 0.2713 0.8328 0.6047 0.049 Uiso 1 1 calc R . .
C37 C 0.1926(2) 0.8348(2) 0.49998(18) 0.0328(7) Uani 1 1 d . . .
H37 H 0.2404 0.8172 0.4707 0.039 Uiso 1 1 calc R . .
C38 C 0.0578(4) 0.6465(4) 0.7197(3) 0.0735(13) Uani 1 1 d . . .
H38A H 0.0014 0.6819 0.7078 0.088 Uiso 1 1 calc R . .
H38B H 0.1056 0.6700 0.6895 0.088 Uiso 1 1 calc R . .
Cl1 Cl 0.33921(5) 0.82841(6) 0.29117(5) 0.0384(2) Uani 1 1 d . . .
Cl2 Cl 0.15714(6) 0.94187(5) 0.20184(5) 0.0368(2) Uani 1 1 d . . .
Cl3 Cl 0.09722(10) 0.65284(11) 0.82078(8) 0.0925(5) Uani 1 1 d . . .
Cl4 Cl 0.03357(13) 0.54065(10) 0.69109(9) 0.0987(5) Uani 1 1 d . . .
F1 F 0.04253(13) 0.64324(13) 0.34097(12) 0.0442(5) Uani 1 1 d . . .
F2 F 0.05302(15) 0.59271(15) 0.49058(12) 0.0544(6) Uani 1 1 d . . .
F3 F 0.21879(16) 0.55711(14) 0.57411(11) 0.0495(5) Uani 1 1 d . . .
F4 F 0.37552(14) 0.57324(13) 0.50456(11) 0.0445(5) Uani 1 1 d . . .
F5 F 0.36637(12) 0.62886(11) 0.35619(10) 0.0347(4) Uani 1 1 d . . .
F6 F -0.15702(14) 0.74023(17) 0.23055(13) 0.0608(6) Uani 1 1 d . . .
F7 F -0.13760(16) 0.8390(2) 0.14871(13) 0.0830(10) Uani 1 1 d . . .
F8 F -0.16849(14) 0.87224(16) 0.26364(13) 0.0584(6) Uani 1 1 d . . .
N1 N 0.20038(16) 0.66430(15) 0.26359(14) 0.0268(5) Uani 1 1 d . . .
N2 N 0.04201(16) 0.78225(15) 0.21247(14) 0.0272(5) Uani 1 1 d . . .
O1 O 0.21500(13) 0.76561(12) 0.14370(11) 0.0265(4) Uani 1 1 d . . .
O2 O 0.15686(14) 0.80929(13) 0.34390(12) 0.0291(4) Uani 1 1 d . . .

loop_
_atom_site_aniso_label
_atom_site_aniso_U_11
_atom_site_aniso_U_22
_atom_site_aniso_U_33
_atom_site_aniso_U_23
_atom_site_aniso_U_13
_atom_site_aniso_U_12
Ti1 0.0244(3) 0.0256(3) 0.0250(3) -0.00271(19) 0.0057(2) -0.0024(2)
C1 0.0232(13) 0.0299(14) 0.0248(14) -0.0058(11) -0.0014(11) 0.0024(11)
C2 0.0271(14) 0.0342(16) 0.0263(14) -0.0013(12) -0.0004(12) 0.0023(12)
C3 0.0419(18) 0.0399(17) 0.0249(15) -0.0038(13) 0.0003(13) 0.0041(14)
C4 0.051(2) 0.0335(17) 0.0329(16) -0.0096(13) -0.0013(15) 0.0020(15)
C5 0.0405(18) 0.0308(16) 0.0345(16) -0.0037(13) -0.0010(14) 0.0009(13)
C6 0.0268(14) 0.0276(14) 0.0292(14) -0.0033(11) -0.0016(12) 0.0001(11)
C7 0.0396(17) 0.0368(17) 0.0266(15) -0.0001(12) 0.0069(13) -0.0009(14)
C8 0.0438(19) 0.0456(19) 0.0381(18) -0.0025(15) 0.0079(15) -0.0130(16)
C9 0.050(2) 0.0382(18) 0.0403(18) 0.0081(14) 0.0111(16) 0.0037(15)
C10 0.059(2) 0.050(2) 0.0312(17) 0.0002(15) 0.0139(16) -0.0014(17)
C11 0.0259(14) 0.0250(14) 0.0330(15) 0.0001(12) -0.0004(12) -0.0006(11)
C12 0.0335(16) 0.0260(14) 0.0271(14) -0.0002(11) 0.0058(12) 0.0002(12)
C13 0.0312(16) 0.0339(16) 0.0362(16) 0.0043(13) 0.0044(13) -0.0017(13)
C14 0.0421(18) 0.0343(16) 0.0372(17) 0.0034(13) 0.0152(14) -0.0009(14)
C15 0.052(2) 0.0334(16) 0.0265(15) 0.0020(12) 0.0076(14) -0.0034(14)
C16 0.0396(17) 0.0307(15) 0.0289(15) -0.0042(12) -0.0021(13) 0.0001(13)
C17 0.0319(15) 0.0272(14) 0.0267(14) -0.0046(11) 0.0071(12) -0.0017(12)
C18 0.0233(14) 0.0379(16) 0.0328(15) -0.0014(13) 0.0005(12) -0.0022(12)
C19 0.0297(16) 0.0371(17) 0.0447(18) -0.0007(14) -0.0047(14) -0.0029(13)
C20 0.0370(19) 0.043(2) 0.064(2) -0.0115(17) -0.0055(17) -0.0060(15)
C21 0.041(2) 0.065(3) 0.051(2) -0.0233(19) -0.0058(17) -0.0044(18)
C22 0.042(2) 0.077(3) 0.0325(18) -0.0040(17) -0.0031(15) -0.0039(19)
C23 0.0323(17) 0.049(2) 0.0353(17) 0.0021(14) -0.0035(13) -0.0036(14)
C24 0.0254(15) 0.0340(16) 0.0324(15) 0.0097(12) 0.0034(12) -0.0020(12)
C25 0.0301(17) 0.075(3) 0.0280(16) 0.0098(16) 0.0070(13) 0.0080(17)
C26 0.0290(15) 0.0350(16) 0.0321(15) 0.0013(12) 0.0103(12) 0.0016(12)
C27 0.0293(15) 0.0240(14) 0.0298(15) 0.0012(11) 0.0080(12) -0.0031(11)
C28 0.0303(15) 0.0244(14) 0.0290(14) 0.0003(11) 0.0078(12) -0.0011(11)
C29 0.0303(16) 0.0384(17) 0.0316(15) -0.0028(13) 0.0050(13) 0.0012(13)
C30 0.0408(18) 0.0367(16) 0.0318(16) -0.0012(13) 0.0120(14) 0.0054(14)
C31 0.048(2) 0.065(2) 0.0389(19) -0.0041(17) 0.0153(16) 0.0145(18)
C32 0.074(3) 0.075(3) 0.042(2) -0.0044(19) 0.025(2) 0.028(2)
C33 0.090(3) 0.081(3) 0.0285(18) 0.0000(18) 0.012(2) 0.040(3)
C34 0.066(3) 0.076(3) 0.0299(18) 0.0052(17) 0.0030(18) 0.031(2)
C35 0.049(2) 0.0386(18) 0.0292(16) 0.0019(13) 0.0080(14) 0.0119(15)
C36 0.0404(18) 0.0491(19) 0.0321(16) 0.0066(14) 0.0027(14) 0.0134(15)
C37 0.0327(16) 0.0368(16) 0.0304(15) 0.0037(12) 0.0094(13) 0.0052(13)
C38 0.065(3) 0.095(4) 0.059(3) 0.010(3) 0.003(2) -0.001(3)
Cl1 0.0265(4) 0.0512(5) 0.0374(4) -0.0079(3) 0.0033(3) -0.0066(3)
Cl2 0.0408(4) 0.0248(4) 0.0465(4) 0.0005(3) 0.0119(3) -0.0017(3)
Cl3 0.0780(9) 0.1208(12) 0.0720(8) -0.0031(8) -0.0172(7) -0.0132(8)
Cl4 0.1371(14) 0.0820(9) 0.0759(9) -0.0013(7) 0.0086(9) -0.0109(9)
F1 0.0301(10) 0.0530(12) 0.0495(11) 0.0152(9) 0.0050(8) -0.0003(8)
F2 0.0480(12) 0.0685(14) 0.0508(12) 0.0149(10) 0.0225(10) -0.0016(11)
F3 0.0650(14) 0.0568(13) 0.0272(10) 0.0064(8) 0.0081(9) -0.0044(10)
F4 0.0444(11) 0.0527(12) 0.0331(10) 0.0020(8) -0.0077(8) 0.0007(9)
F5 0.0308(9) 0.0396(10) 0.0335(9) -0.0018(7) 0.0041(7) 0.0010(7)
F6 0.0370(11) 0.0893(18) 0.0562(13) -0.0170(12) 0.0061(10) -0.0251(12)
F7 0.0418(13) 0.170(3) 0.0381(12) 0.0394(15) 0.0074(10) 0.0375(16)
F8 0.0309(11) 0.0857(17) 0.0586(13) -0.0045(12) 0.0055(10) 0.0170(11)
N1 0.0255(12) 0.0290(12) 0.0256(12) -0.0001(10) 0.0023(10) 0.0000(10)
N2 0.0258(12) 0.0288(12) 0.0271(12) 0.0011(10) 0.0035(10) -0.0030(10)
O1 0.0288(10) 0.0252(10) 0.0259(10) -0.0012(8) 0.0050(8) -0.0007(8)
O2 0.0254(10) 0.0349(11) 0.0278(10) -0.0039(8) 0.0057(8) 0.0001(8)

loop_
_atom_type_symbol
_atom_type_description
_atom_type_scat_dispersion_real
_atom_type_scat_dispersion_imag
_atom_type_scat_source
C C 0.0033 0.0016 'International Tables Vol C Tables 4.2.6.8 and 6.1.1.4'
H H 0.0000 0.0000 'International Tables Vol C Tables 4.2.6.8 and 6.1.1.4'
N N 0.0061 0.0033 'International Tables Vol C Tables 4.2.6.8 and 6.1.1.4'
O O 0.0106 0.0060 'International Tables Vol C Tables 4.2.6.8 and 6.1.1.4'
F F 0.0171 0.0103 'International Tables Vol C Tables 4.2.6.8 and 6.1.1.4'
Cl Cl 0.1484 0.1585 'International Tables Vol C Tables 4.2.6.8 and 6.1.1.4'
Ti Ti 0.2776 0.4457 'International Tables Vol C Tables 4.2.6.8 and 6.1.1.4'

loop_
_geom_angle_atom_site_label_1
_geom_angle_atom_site_label_2
_geom_angle_atom_site_label_3
_geom_angle
_geom_angle_site_symmetry_1
_geom_angle_site_symmetry_3
_geom_angle_publ_flag
O1 Ti1 O2 163.67(9) . . ?
O1 Ti1 N2 94.53(9) . . ?
O2 Ti1 N2 81.17(9) . . ?
O1 Ti1 N1 80.76(9) . . ?
O2 Ti1 N1 83.25(9) . . ?
N2 Ti1 N1 86.45(9) . . ?
O1 Ti1 Cl2 96.75(7) . . ?
O2 Ti1 Cl2 98.59(7) . . ?
N2 Ti1 Cl2 85.56(7) . . ?
N1 Ti1 Cl2 171.42(7) . . ?
O1 Ti1 Cl1 96.48(7) . . ?
O2 Ti1 Cl1 87.46(6) . . ?
N2 Ti1 Cl1 168.63(7) . . ?
N1 Ti1 Cl1 92.53(7) . . ?
Cl2 Ti1 Cl1 95.92(4) . . ?
O1 C1 C2 120.4(3) . . ?
O1 C1 C6 117.2(3) . . ?
C2 C1 C6 122.4(3) . . ?
C3 C2 C1 115.4(3) . . ?
C3 C2 C7 122.5(3) . . ?
C1 C2 C7 122.0(3) . . ?
C2 C3 C4 123.2(3) . . ?
C2 C3 H3 118.4 . . ?
C4 C3 H3 118.4 . . ?
C5 C4 C3 120.0(3) . . ?
C5 C4 H4 120.0 . . ?
C3 C4 H4 120.0 . . ?
C4 C5 C6 119.4(3) . . ?
C4 C5 H5 120.3 . . ?
C6 C5 H5 120.3 . . ?
C5 C6 C1 119.3(3) . . ?
C5 C6 C11 118.5(3) . . ?
C1 C6 C11 122.0(3) . . ?
C9 C7 C2 110.9(3) . . ?
C9 C7 C10 108.0(3) . . ?
C2 C7 C10 111.5(3) . . ?
C9 C7 C8 110.1(3) . . ?
C2 C7 C8 109.5(3) . . ?
C10 C7 C8 106.8(3) . . ?
C7 C8 H8A 109.5 . . ?
C7 C8 H8B 109.5 . . ?
H8A C8 H8B 109.5 . . ?
C7 C8 H8C 109.5 . . ?
H8A C8 H8C 109.5 . . ?
H8B C8 H8C 109.5 . . ?
C7 C9 H9A 109.5 . . ?
C7 C9 H9B 109.5 . . ?
H9A C9 H9B 109.5 . . ?
C7 C9 H9C 109.5 . . ?
H9A C9 H9C 109.5 . . ?
H9B C9 H9C 109.5 . . ?
C7 C10 H10A 109.5 . . ?
C7 C10 H10B 109.5 . . ?
H10A C10 H10B 109.5 . . ?
C7 C10 H10C 109.5 . . ?
H10A C10 H10C 109.5 . . ?
H10B C10 H10C 109.5 . . ?
N1 C11 C6 126.2(3) . . ?
N1 C11 H11 116.9 . . ?
C6 C11 H11 116.9 . . ?
C17 C12 C13 117.4(3) . . ?
C17 C12 N1 120.5(3) . . ?
C13 C12 N1 122.0(3) . . ?
F1 C13 C14 118.3(3) . . ?
F1 C13 C12 120.1(3) . . ?
C14 C13 C12 121.5(3) . . ?
F2 C14 C15 120.2(3) . . ?
F2 C14 C13 119.9(3) . . ?
C15 C14 C13 120.0(3) . . ?
F3 C15 C14 120.0(3) . . ?
F3 C15 C16 120.3(3) . . ?
C14 C15 C16 119.7(3) . . ?
F4 C16 C17 120.0(3) . . ?
F4 C16 C15 120.2(3) . . ?
C17 C16 C15 119.8(3) . . ?
F5 C17 C16 118.4(3) . . ?
F5 C17 C12 120.1(3) . . ?
C16 C17 C12 121.5(3) . . ?
C19 C18 C23 120.2(3) . . ?
C19 C18 N2 119.9(3) . . ?
C23 C18 N2 119.8(3) . . ?
C18 C19 C20 119.8(3) . . ?
C18 C19 H19 120.1 . . ?
C20 C19 H19 120.1 . . ?
C21 C20 C19 119.9(3) . . ?
C21 C20 H20 120.0 . . ?
C19 C20 H20 120.0 . . ?
C22 C21 C20 120.1(3) . . ?
C22 C21 H21 120.0 . . ?
C20 C21 H21 120.0 . . ?
C21 C22 C23 120.4(4) . . ?
C21 C22 H22 119.8 . . ?
C23 C22 H22 119.8 . . ?
C18 C23 C22 119.6(3) . . ?
C18 C23 H23 120.2 . . ?
C22 C23 H23 120.2 . . ?
N2 C24 C26 125.7(3) . . ?
N2 C24 C25 119.8(3) . . ?
C26 C24 C25 114.3(3) . . ?
F7 C25 F6 106.6(3) . . ?
F7 C25 F8 107.7(3) . . ?
F6 C25 F8 106.7(3) . . ?
F7 C25 C24 113.0(3) . . ?
F6 C25 C24 110.7(3) . . ?
F8 C25 C24 111.8(3) . . ?
C27 C26 C24 122.0(3) . . ?
C27 C26 H26 119.0 . . ?
C24 C26 H26 119.0 . . ?
O2 C27 C26 121.1(3) . . ?
O2 C27 C28 115.2(3) . . ?
C26 C27 C28 123.5(3) . . ?
C29 C28 C37 119.3(3) . . ?
C29 C28 C27 122.7(3) . . ?
C37 C28 C27 118.0(3) . . ?
C28 C29 C30 121.4(3) . . ?
C28 C29 H29 119.3 . . ?
C30 C29 H29 119.3 . . ?
C29 C30 C35 119.0(3) . . ?
C29 C30 C31 122.0(3) . . ?
C35 C30 C31 119.0(3) . . ?
C32 C31 C30 120.3(4) . . ?
C32 C31 H31 119.8 . . ?
C30 C31 H31 119.8 . . ?
C31 C32 C33 120.8(4) . . ?
C31 C32 H32 119.6 . . ?
C33 C32 H32 119.6 . . ?
C34 C33 C32 120.8(4) . . ?
C34 C33 H33 119.6 . . ?
C32 C33 H33 119.6 . . ?
C33 C34 C35 120.4(4) . . ?
C33 C34 H34 119.8 . . ?
C35 C34 H34 119.8 . . ?
C30 C35 C36 119.1(3) . . ?
C30 C35 C34 118.6(3) . . ?
C36 C35 C34 122.3(3) . . ?
C37 C36 C35 120.6(3) . . ?
C37 C36 H36 119.7 . . ?
C35 C36 H36 119.7 . . ?
C36 C37 C28 120.6(3) . . ?
C36 C37 H37 119.7 . . ?
C28 C37 H37 119.7 . . ?
Cl4 C38 Cl3 111.2(3) . . ?
Cl4 C38 H38A 109.4 . . ?
Cl3 C38 H38A 109.4 . . ?
Cl4 C38 H38B 109.4 . . ?
Cl3 C38 H38B 109.4 . . ?
H38A C38 H38B 108.0 . . ?
C11 N1 C12 115.1(2) . . ?
C11 N1 Ti1 125.7(2) . . ?
C12 N1 Ti1 119.20(18) . . ?
C24 N2 C18 120.7(2) . . ?
C24 N2 Ti1 122.0(2) . . ?
C18 N2 Ti1 117.18(19) . . ?
C1 O1 Ti1 146.57(19) . . ?
C27 O2 Ti1 134.48(19) . . ?

loop_
_geom_bond_atom_site_label_1
_geom_bond_atom_site_label_2
_geom_bond_distance
_geom_bond_site_symmetry_2
_geom_bond_publ_flag
Ti1 O1 1.814(2) . ?
Ti1 O2 1.931(2) . ?
Ti1 N2 2.164(2) . ?
Ti1 N1 2.206(2) . ?
Ti1 Cl2 2.2702(9) . ?
Ti1 Cl1 2.2955(9) . ?
C1 O1 1.336(3) . ?
C1 C2 1.402(4) . ?
C1 C6 1.405(4) . ?
C2 C3 1.392(4) . ?
C2 C7 1.527(4) . ?
C3 C4 1.396(5) . ?
C3 H3 0.9500 . ?
C4 C5 1.369(5) . ?
C4 H4 0.9500 . ?
C5 C6 1.402(4) . ?
C5 H5 0.9500 . ?
C6 C11 1.437(4) . ?
C7 C9 1.525(5) . ?
C7 C10 1.534(4) . ?
C7 C8 1.547(4) . ?
C8 H8A 0.9800 . ?
C8 H8B 0.9800 . ?
C8 H8C 0.9800 . ?
C9 H9A 0.9800 . ?
C9 H9B 0.9800 . ?
C9 H9C 0.9800 . ?
C10 H10A 0.9800 . ?
C10 H10B 0.9800 . ?
C10 H10C 0.9800 . ?
C11 N1 1.299(4) . ?
C11 H11 0.9500 . ?
C12 C17 1.381(4) . ?
C12 C13 1.386(4) . ?
C12 N1 1.439(4) . ?
C13 F1 1.337(4) . ?
C13 C14 1.374(4) . ?
C14 F2 1.333(4) . ?
C14 C15 1.371(5) . ?
C15 F3 1.338(4) . ?
C15 C16 1.377(5) . ?
C16 F4 1.335(4) . ?
C16 C17 1.377(4) . ?
C17 F5 1.334(3) . ?
C18 C19 1.382(5) . ?
C18 C23 1.383(4) . ?
C18 N2 1.445(4) . ?
C19 C20 1.392(5) . ?
C19 H19 0.9500 . ?
C20 C21 1.381(6) . ?
C20 H20 0.9500 . ?
C21 C22 1.376(6) . ?
C21 H21 0.9500 . ?
C22 C23 1.390(5) . ?
C22 H22 0.9500 . ?
C23 H23 0.9500 . ?
C24 N2 1.325(4) . ?
C24 C26 1.402(4) . ?
C24 C25 1.532(4) . ?
C25 F7 1.317(4) . ?
C25 F6 1.331(5) . ?
C25 F8 1.336(4) . ?
C26 C27 1.385(4) . ?
C26 H26 0.9500 . ?
C27 O2 1.289(4) . ?
C27 C28 1.477(4) . ?
C28 C29 1.370(4) . ?
C28 C37 1.417(4) . ?
C29 C30 1.408(4) . ?
C29 H29 0.9500 . ?
C30 C35 1.408(5) . ?
C30 C31 1.414(5) . ?
C31 C32 1.360(5) . ?
C31 H31 0.9500 . ?
C32 C33 1.389(6) . ?
C32 H32 0.9500 . ?
C33 C34 1.350(6) . ?
C33 H33 0.9500 . ?
C34 C35 1.427(5) . ?
C34 H34 0.9500 . ?
C35 C36 1.419(5) . ?
C36 C37 1.360(4) . ?
C36 H36 0.9500 . ?
C37 H37 0.9500 . ?
C38 Cl4 1.739(6) . ?
C38 Cl3 1.761(5) . ?
C38 H38A 0.9900 . ?
C38 H38B 0.9900 . ?
